data_4086389
loop_
_publ_author_name
'Mastalir, Matthias'
'de Aguiar, Sara R. M. M.'
'Glatz, Mathias'
'St\"oger, Berthold'
'Kirchner, Karl'

_publ_section_title
;
 A Convenient Solvothermal Synthesis of Group 6 PNP Pincer Tricarbonyl
 Complexes
;
_journal_issue 2
_journal_name_full Organometallics
_journal_page_first 229
_journal_paper_doi 10.1021/acs.organomet.5b00940
_journal_volume 35
_journal_year 2016
_chemical_formula_sum 'C16 H25 Cr N3 O3 P2'
_chemical_formula_weight 421.3
_chemical_name_systematic ' ?'
_space_group_IT_number 14
_symmetry_cell_setting monoclinic
_symmetry_Int_Tables_number 14
_symmetry_space_group_name_Hall '-P 2yn'
_symmetry_space_group_name_H-M 'P 1 21/n 1'
_audit_creation_method 'Jana2006 Version : 24/09/2013'
_cell_angle_alpha 90
_cell_angle_beta 96.9255(17)
_cell_angle_gamma 90
_cell_formula_units_Z 4
_cell_length_a 9.7554(7)
_cell_length_b 11.6087(8)
_cell_length_c 17.5753(12)
_cell_measurement_reflns_used 9717
_cell_measurement_temperature 100
_cell_measurement_theta_max 62.6
_cell_measurement_theta_min 2.7
_cell_volume 1975.8(2)
_diffrn_ambient_temperature 100
_diffrn_measured_fraction_theta_full 0.99
_diffrn_measured_fraction_theta_max 0.99
_diffrn_measurement_device 'four-circle diffractometer'
_diffrn_measurement_device_type 'Bruker KAPPA APEX II CCD'
_diffrn_measurement_method '\w and \f scans'
_diffrn_radiation_monochromator graphite
_diffrn_radiation_probe x-ray
_diffrn_radiation_source 'X-ray tube'
_diffrn_radiation_type 'Mo K\a'
_diffrn_radiation_wavelength 0.71073
_diffrn_reflns_av_R_equivalents 0.0238
_diffrn_reflns_av_unetI/netI 0.0134
_diffrn_reflns_limit_h_max 14
_diffrn_reflns_limit_h_min -14
_diffrn_reflns_limit_k_max 17
_diffrn_reflns_limit_k_min -17
_diffrn_reflns_limit_l_max 26
_diffrn_reflns_limit_l_min -26
_diffrn_reflns_number 50691
_diffrn_reflns_theta_full 32.6
_diffrn_reflns_theta_max 32.6
_diffrn_reflns_theta_min 2.11
_exptl_absorpt_coefficient_mu 0.76
_exptl_absorpt_correction_T_max 0.72
_exptl_absorpt_correction_T_min 0.65
_exptl_absorpt_correction_type multi-scan
_exptl_absorpt_process_details SADABS
_exptl_crystal_colour 'translucent red'
_exptl_crystal_density_diffrn 1.4159
_exptl_crystal_description block
_exptl_crystal_F_000 880
_exptl_crystal_size_max 0.57
_exptl_crystal_size_mid 0.49
_exptl_crystal_size_min 0.43
_refine_diff_density_max 0.45
_refine_diff_density_min -0.36
_refine_ls_extinction_method none
_refine_ls_goodness_of_fit_gt 2.68
_refine_ls_goodness_of_fit_ref 2.59
_refine_ls_hydrogen_treatment mixed
_refine_ls_number_constraints 92
_refine_ls_number_parameters 234
_refine_ls_number_reflns 7150
_refine_ls_number_restraints 0
_refine_ls_R_factor_all 0.0245
_refine_ls_R_factor_gt 0.0221
_refine_ls_shift/su_max 0.0483
_refine_ls_shift/su_mean 0.0044
_refine_ls_structure_factor_coef F
_refine_ls_weighting_details w=1/(\s^2^(F)+0.0001F^2^)
_refine_ls_weighting_scheme sigma
_refine_ls_wR_factor_gt 0.0391
_refine_ls_wR_factor_ref 0.0393
_reflns_number_gt 6589
_reflns_number_total 7150
_reflns_threshold_expression I>3\s(I)
_cod_data_source_file om5b00940_si_002.cif
_cod_data_source_block Cr_PNP-Et_(CO)3
_cod_depositor_comments
;
The following automatic conversions were performed:

'_diffrn_radiation_probe' value 'X-ray' changed to 'x-ray' according
to
/usr/data/users/saulius/crontab/automatic-downloads/rss-feeds/ACS/lib/dictionaries/cif_core.dic
dictionary named 'cif_core.dic' version 2.4.2 from 2011-04-26.

Automatic conversion script
Id: cif_fix_values 4268 2015-11-12 08:31:59Z antanas 

 Adding full bibliography for 4086389--4086391.cif.
;
_cod_original_sg_symbol_Hall '-P 2yabc'
_cod_original_formula_sum 'C16 H25 Cr1 N3 O3 P2'
_cod_database_code 4086389

loop_
_symmetry_equiv_pos_site_id
_symmetry_equiv_pos_as_xyz
1 x,y,z
2 -x+1/2,y+1/2,-z+1/2
3 -x,-y,-z
4 x+1/2,-y+1/2,z+1/2

loop_
_atom_site_label
_atom_site_type_symbol
_atom_site_fract_x
_atom_site_fract_y
_atom_site_fract_z
_atom_site_adp_type
_atom_site_U_iso_or_equiv
_atom_site_site_symmetry_multiplicity
_atom_site_occupancy
_atom_site_calc_flag
Cr1 Cr 0.967754(13) 0.216977(11) 0.149232(7) Uani 0.00770(4) 4 1 d
P1 P 1.10388(2) 0.374691(19) 0.171439(12) Uani 0.01012(6) 4 1 d
P2 P 0.84416(2) 0.057399(18) 0.172099(12) Uani 0.00916(6) 4 1 d
O1 O 1.20562(7) 0.06364(6) 0.11775(4) Uani 0.0208(2) 4 1 d
O2 O 0.93001(8) 0.23106(7) -0.02215(4) Uani 0.0251(2) 4 1 d
O3 O 0.70603(7) 0.35758(6) 0.12599(4) Uani 0.0202(2) 4 1 d
N1 N 1.00795(7) 0.20992(6) 0.27151(4) Uani 0.00866(17) 4 1 d
N2 N 1.12852(8) 0.38154(6) 0.26947(4) Uani 0.01218(19) 4 1 d
N3 N 0.89233(8) 0.03522(7) 0.26774(4) Uani 0.01328(19) 4 1 d
C1 C 1.08240(9) 0.29328(7) 0.31203(5) Uani 0.0096(2) 4 1 d
C2 C 1.11313(9) 0.28996(8) 0.39151(5) Uani 0.0125(2) 4 1 d
C3 C 1.06718(9) 0.19673(8) 0.43026(5) Uani 0.0138(2) 4 1 d
C4 C 0.99112(9) 0.11030(8) 0.39055(5) Uani 0.0126(2) 4 1 d
C5 C 0.96413(9) 0.11943(7) 0.31096(5) Uani 0.0099(2) 4 1 d
C6 C 1.28066(10) 0.37378(9) 0.14669(6) Uani 0.0195(3) 4 1 d
C7 C 1.28645(14) 0.37154(13) 0.06013(7) Uani 0.0368(4) 4 1 d
C8 C 1.04380(10) 0.52007(8) 0.14429(5) Uani 0.0170(2) 4 1 d
C9 C 1.12312(10) 0.61885(8) 0.18694(6) Uani 0.0199(3) 4 1 d
C10 C 0.87785(10) -0.08033(8) 0.12769(5) Uani 0.0158(2) 4 1 d
C11 C 0.80498(11) -0.18655(9) 0.15413(6) Uani 0.0220(3) 4 1 d
C12 C 0.65573(9) 0.05915(8) 0.16809(5) Uani 0.0141(2) 4 1 d
C13 C 0.58228(10) 0.06310(10) 0.08629(6) Uani 0.0224(3) 4 1 d
C14 C 1.11715(9) 0.12231(7) 0.13394(5) Uani 0.0121(2) 4 1 d
C15 C 0.94364(9) 0.22436(8) 0.04449(5) Uani 0.0135(2) 4 1 d
C16 C 0.80819(9) 0.30536(8) 0.14026(5) Uani 0.0120(2) 4 1 d
H1c2 H 1.164815 0.350775 0.418604 Uiso 0.0151 4 1 d
H1c3 H 1.088055 0.19183 0.48496 Uiso 0.0166 4 1 d
H1c4 H 0.957815 0.045744 0.417099 Uiso 0.0152 4 1 d
H1c6 H 1.329023 0.440345 0.168382 Uiso 0.0234 4 1 d
H2c6 H 1.32906 0.308228 0.169872 Uiso 0.0234 4 1 d
H1c7 H 1.380726 0.364523 0.050202 Uiso 0.0441 4 1 d
H2c7 H 1.234288 0.30707 0.038086 Uiso 0.0441 4 1 d
H3c7 H 1.247975 0.441616 0.037765 Uiso 0.0441 4 1 d
H1c8 H 1.04391 0.530241 0.09009 Uiso 0.0204 4 1 d
H2c8 H 0.947461 0.526685 0.149947 Uiso 0.0204 4 1 d
H1c9 H 1.084829 0.691057 0.168137 Uiso 0.0239 4 1 d
H2c9 H 1.115842 0.612593 0.240769 Uiso 0.0239 4 1 d
H3c9 H 1.218518 0.614948 0.178699 Uiso 0.0239 4 1 d
H1c10 H 0.859188 -0.073479 0.072986 Uiso 0.019 4 1 d
H2c10 H 0.975583 -0.093972 0.132682 Uiso 0.019 4 1 d
H1c11 H 0.83387 -0.253328 0.12805 Uiso 0.0264 4 1 d
H2c11 H 0.828258 -0.196094 0.208406 Uiso 0.0264 4 1 d
H3c11 H 0.706911 -0.17715 0.142588 Uiso 0.0264 4 1 d
H1c12 H 0.625856 -0.00757 0.193844 Uiso 0.0169 4 1 d
H2c12 H 0.627968 0.124157 0.196327 Uiso 0.0169 4 1 d
H1c13 H 0.485071 0.074085 0.087645 Uiso 0.0269 4 1 d
H2c13 H 0.618264 0.125769 0.059082 Uiso 0.0269 4 1 d
H3c13 H 0.597354 -0.008062 0.060747 Uiso 0.0269 4 1 d
H1n2 H 1.1801(13) 0.4317(11) 0.2928(7) Uiso 0.019(3) 4 1 d
H1n3 H 0.8596(13) -0.0206(11) 0.2924(7) Uiso 0.018(3) 4 1 d

loop_
_atom_site_aniso_label
_atom_site_aniso_type_symbol
_atom_site_aniso_U_11
_atom_site_aniso_U_22
_atom_site_aniso_U_33
_atom_site_aniso_U_12
_atom_site_aniso_U_13
_atom_site_aniso_U_23
Cr1 Cr 0.00814(7) 0.00770(7) 0.00732(7) -0.00050(4) 0.00123(5) 0.00002(4)
P1 P 0.01089(10) 0.00980(10) 0.00989(10) -0.00226(7) 0.00212(7) 0.00055(7)
P2 P 0.00956(10) 0.00867(10) 0.00929(10) -0.00137(7) 0.00124(7) -0.00054(7)
O1 O 0.0175(3) 0.0207(4) 0.0248(4) 0.0067(3) 0.0049(3) -0.0004(3)
O2 O 0.0258(4) 0.0389(5) 0.0104(3) 0.0056(3) 0.0014(3) 0.0003(3)
O3 O 0.0199(3) 0.0213(4) 0.0185(3) 0.0089(3) -0.0014(3) -0.0052(3)
N1 N 0.0083(3) 0.0085(3) 0.0091(3) -0.0002(2) 0.0010(2) 0.0003(2)
N2 N 0.0155(3) 0.0100(3) 0.0106(3) -0.0050(3) -0.0001(3) -0.0005(2)
N3 N 0.0176(4) 0.0107(3) 0.0109(3) -0.0057(3) -0.0007(3) 0.0024(3)
C1 C 0.0090(3) 0.0095(3) 0.0102(3) 0.0003(3) 0.0009(3) -0.0001(3)
C2 C 0.0144(4) 0.0128(4) 0.0099(4) -0.0011(3) -0.0002(3) -0.0021(3)
C3 C 0.0161(4) 0.0164(4) 0.0087(3) 0.0003(3) 0.0005(3) -0.0003(3)
C4 C 0.0154(4) 0.0126(4) 0.0100(3) -0.0007(3) 0.0018(3) 0.0020(3)
C5 C 0.0096(3) 0.0100(3) 0.0103(3) 0.0004(3) 0.0014(3) 0.0004(3)
C6 C 0.0155(4) 0.0199(5) 0.0249(5) -0.0055(3) 0.0097(4) -0.0033(4)
C7 C 0.0387(7) 0.0468(8) 0.0294(6) -0.0203(6) 0.0232(5) -0.0128(5)
C8 C 0.0209(4) 0.0117(4) 0.0172(4) -0.0025(3) -0.0025(3) 0.0033(3)
C9 C 0.0212(4) 0.0116(4) 0.0261(5) -0.0040(3) -0.0009(4) 0.0017(3)
C10 C 0.0182(4) 0.0113(4) 0.0189(4) -0.0021(3) 0.0061(3) -0.0039(3)
C11 C 0.0252(5) 0.0117(4) 0.0300(5) -0.0034(4) 0.0068(4) -0.0022(4)
C12 C 0.0109(4) 0.0159(4) 0.0158(4) -0.0023(3) 0.0023(3) -0.0002(3)
C13 C 0.0168(4) 0.0267(5) 0.0216(5) -0.0034(4) -0.0061(4) 0.0035(4)
C14 C 0.0119(4) 0.0128(4) 0.0115(4) -0.0017(3) 0.0008(3) 0.0013(3)
C15 C 0.0115(4) 0.0158(4) 0.0134(4) 0.0016(3) 0.0018(3) -0.0003(3)
C16 C 0.0146(4) 0.0113(4) 0.0100(3) -0.0004(3) 0.0018(3) -0.0021(3)

loop_
_atom_type_symbol
_atom_type_scat_dispersion_real
_atom_type_scat_dispersion_imag
_atom_type_scat_source
C 0.0033 0.0016 'International Tables Vol C tables 4.2.6.8 and 6.1.1.1'
H 0.0000 0.0000 'International Tables Vol C tables 4.2.6.8 and 6.1.1.1'
Cr 0.3209 0.6236 'International Tables Vol C tables 4.2.6.8 and 6.1.1.1'
N 0.0061 0.0033 'International Tables Vol C tables 4.2.6.8 and 6.1.1.1'
O 0.0106 0.0060 'International Tables Vol C tables 4.2.6.8 and 6.1.1.1'
P 0.1023 0.0942 'International Tables Vol C tables 4.2.6.8 and 6.1.1.1'

loop_
_geom_angle_atom_site_label_1
_geom_angle_atom_site_label_2
_geom_angle_atom_site_label_3
_geom_angle
P1 Cr1 P2 160.032(10)
P1 Cr1 C14 92.80(3)
P1 Cr1 C15 97.87(3)
P1 Cr1 C16 92.06(3)
P2 Cr1 C14 89.18(3)
P2 Cr1 C15 102.10(3)
P2 Cr1 C16 90.47(3)
C14 Cr1 C15 83.73(4)
C14 Cr1 C16 166.68(4)
C15 Cr1 C16 83.32(4)
Cr1 P1 N2 102.65(3)
Cr1 P1 C6 120.25(3)
Cr1 P1 C8 122.48(3)
N2 P1 C6 102.56(4)
N2 P1 C8 102.77(4)
C6 P1 C8 102.99(5)
Cr1 P2 N3 102.00(3)
Cr1 P2 C10 120.76(3)
Cr1 P2 C12 122.39(3)
N3 P2 C10 104.24(4)
N3 P2 C12 101.26(4)
C10 P2 C12 102.99(4)
C1 N1 C5 117.73(7)
P1 N2 C1 119.80(6)
P1 N2 H1n2 121.6(9)
C1 N2 H1n2 117.8(9)
P2 N3 C5 119.79(6)
P2 N3 H1n3 122.2(8)
C5 N3 H1n3 116.8(8)
N1 C1 N2 115.76(7)
N1 C1 C2 122.85(8)
N2 C1 C2 121.38(7)
C1 C2 C3 118.19(8)
C1 C2 H1c2 120.9
C3 C2 H1c2 120.9
C2 C3 C4 120.30(8)
C2 C3 H1c3 119.85
C4 C3 H1c3 119.85
C3 C4 C5 118.34(8)
C3 C4 H1c4 120.83
C5 C4 H1c4 120.83
N1 C5 N3 116.03(7)
N1 C5 C4 122.56(7)
N3 C5 C4 121.40(8)
P1 C6 C7 112.68(7)
P1 C6 H1c6 109.47
P1 C6 H2c6 109.47
C7 C6 H1c6 109.47
C7 C6 H2c6 109.47
H1c6 C6 H2c6 106.05
C6 C7 H1c7 109.47
C6 C7 H2c7 109.47
C6 C7 H3c7 109.47
H1c7 C7 H2c7 109.47
H1c7 C7 H3c7 109.47
H2c7 C7 H3c7 109.47
P1 C8 C9 115.89(6)
P1 C8 H1c8 109.47
P1 C8 H2c8 109.47
C9 C8 H1c8 109.47
C9 C8 H2c8 109.47
H1c8 C8 H2c8 102.19
C8 C9 H1c9 109.47
C8 C9 H2c9 109.47
C8 C9 H3c9 109.47
H1c9 C9 H2c9 109.47
H1c9 C9 H3c9 109.47
H2c9 C9 H3c9 109.47
P2 C10 C11 117.62(7)
P2 C10 H1c10 109.47
P2 C10 H2c10 109.47
C11 C10 H1c10 109.47
C11 C10 H2c10 109.47
H1c10 C10 H2c10 99.88
C10 C11 H1c11 109.47
C10 C11 H2c11 109.47
C10 C11 H3c11 109.47
H1c11 C11 H2c11 109.47
H1c11 C11 H3c11 109.47
H2c11 C11 H3c11 109.47
P2 C12 C13 113.04(7)
P2 C12 H1c12 109.47
P2 C12 H2c12 109.47
C13 C12 H1c12 109.47
C13 C12 H2c12 109.47
H1c12 C12 H2c12 105.65
C12 C13 H1c13 109.47
C12 C13 H2c13 109.47
C12 C13 H3c13 109.47
H1c13 C13 H2c13 109.47
H1c13 C13 H3c13 109.47
H2c13 C13 H3c13 109.47
Cr1 C14 O1 174.07(8)
Cr1 C15 O2 178.60(8)
Cr1 C16 O3 172.37(8)

loop_
_geom_bond_atom_site_label_1
_geom_bond_atom_site_label_2
_geom_bond_distance
Cr1 N1 2.1391(7)
Cr1 P1 2.2678(3)
Cr1 P2 2.2724(3)
Cr1 C14 1.8704(9)
Cr1 C15 1.8295(10)
Cr1 C16 1.8551(9)
P1 N2 1.7125(8)
P1 C6 1.8288(11)
P1 C8 1.8308(10)
P2 N3 1.7093(8)
P2 C10 1.8263(10)
P2 C12 1.8311(9)
O1 C14 1.1615(12)
O2 C15 1.1654(12)
O3 C16 1.1676(11)
N1 C1 1.3588(11)
N1 C5 1.3559(11)
N2 C1 1.3759(11)
N2 H1n2 0.843(13)
N3 C5 1.3767(11)
N3 H1n3 0.862(13)
C1 C2 1.3934(12)
C2 C3 1.3820(13)
C2 H1c2 0.96
C3 C4 1.3855(12)
C3 H1c3 0.96
C4 C5 1.3958(12)
C4 H1c4 0.96
C6 C7 1.5295(17)
C6 H1c6 0.96
C6 H2c6 0.96
C7 H1c7 0.96
C7 H2c7 0.96
C7 H3c7 0.96
C8 C9 1.5283(13)
C8 H1c8 0.96
C8 H2c8 0.96
C9 H1c9 0.96
C9 H2c9 0.96
C9 H3c9 0.96
C10 C11 1.5236(14)
C10 H1c10 0.96
C10 H2c10 0.96
C11 H1c11 0.96
C11 H2c11 0.96
C11 H3c11 0.96
C12 C13 1.5277(13)
C12 H1c12 0.96
C12 H2c12 0.96
C13 H1c13 0.96
C13 H2c13 0.96
C13 H3c13 0.96

loop_
_geom_hbond_atom_site_label_D
_geom_hbond_atom_site_label_H
_geom_hbond_atom_site_label_A
_geom_hbond_site_symmetry_A
_geom_hbond_distance_DH
_geom_hbond_distance_HA
_geom_hbond_distance_DA
_geom_hbond_angle_DHA
N2 H1n2 O1 2_755 0.843(13) 2.375(12) 3.2004(11) 166.6(12)
N3 H1n3 O3 2_645 0.862(13) 2.165(13) 3.0156(11) 168.9(11)
